data_7029327
loop_
_publ_author_name
'Zheng, Fangrui'
'Xie, Zuowei'

_publ_section_title
;
 Synthesis and structural characterization of 14-vertex germa-, stanna-,
 and plumba-carboranes.
;
_journal_issue 13
_journal_name_full 'Dalton transactions (Cambridge, England : 2003)'
_journal_page_first 4986
_journal_page_last 4992
_journal_paper_doi 10.1039/c3dt52406j
_journal_volume 43
_journal_year 2014
_chemical_formula_sum 'C15 H25 B11 N2 Sn'
_chemical_formula_weight 470.97
_chemical_name_systematic
; 
 ? 
;
_space_group_IT_number 14
_symmetry_cell_setting monoclinic
_symmetry_space_group_name_Hall '-P 2yn'
_symmetry_space_group_name_H-M 'P 1 21/n 1'
_atom_sites_solution_hydrogens geom
_atom_sites_solution_primary direct
_atom_sites_solution_secondary difmap
_audit_creation_method SHELXL-97
_cell_angle_alpha 90.00
_cell_angle_beta 91.174(2)
_cell_angle_gamma 90.00
_cell_formula_units_Z 4
_cell_length_a 8.5813(11)
_cell_length_b 15.991(2)
_cell_length_c 15.854(2)
_cell_measurement_reflns_used 182
_cell_measurement_temperature 296(2)
_cell_measurement_theta_max 15
_cell_measurement_theta_min 15
_cell_volume 2175.1(5)
_computing_cell_refinement 'BRUKER KAPPA APEXII DUO DIFFRACTOMETER'
_computing_data_collection 'BRUKER KAPPA APEXII DUO DIFFRACTOMETER'
_computing_data_reduction 'BRUKER KAPPA APEXII DUO DIFFRACTOMETER'
_computing_molecular_graphics 'SIEMENS SHELXTL'
_computing_publication_material 'SIEMENS SHELXTL'
_computing_structure_refinement 'SHELXL-97 (Sheldrick, 2008)'
_computing_structure_solution 'SHELXS-97 (Sheldrick, 2008)'
_diffrn_ambient_temperature 296(2)
_diffrn_measured_fraction_theta_full 0.996
_diffrn_measured_fraction_theta_max 0.996
_diffrn_measurement_device_type 'BRUKER KAPPA APEXII DUO DIFFRACTOMETER'
_diffrn_measurement_method 'PHI & OMEGA SCAN'
_diffrn_radiation_monochromator graphite
_diffrn_radiation_source 'fine-focus sealed tube'
_diffrn_radiation_type MoK\a
_diffrn_radiation_wavelength 0.71073
_diffrn_reflns_av_R_equivalents 0.0439
_diffrn_reflns_av_sigmaI/netI 0.0341
_diffrn_reflns_limit_h_max 10
_diffrn_reflns_limit_h_min -10
_diffrn_reflns_limit_k_max 19
_diffrn_reflns_limit_k_min -19
_diffrn_reflns_limit_l_max 19
_diffrn_reflns_limit_l_min -19
_diffrn_reflns_number 19256
_diffrn_reflns_theta_full 25.25
_diffrn_reflns_theta_max 25.25
_diffrn_reflns_theta_min 1.81
_exptl_absorpt_coefficient_mu 1.179
_exptl_absorpt_correction_T_max 0.7456
_exptl_absorpt_correction_T_min 0.5968
_exptl_absorpt_correction_type multi-scan
_exptl_crystal_colour colourless
_exptl_crystal_density_diffrn 1.438
_exptl_crystal_density_method 'not measured'
_exptl_crystal_description block
_exptl_crystal_F_000 936
_exptl_crystal_size_max 0.40
_exptl_crystal_size_mid 0.30
_exptl_crystal_size_min 0.20
_platon_squeeze_details
;
;
_refine_diff_density_max 2.364
_refine_diff_density_min -2.083
_refine_diff_density_rms 0.165
_refine_ls_extinction_method none
_refine_ls_goodness_of_fit_ref 1.189
_refine_ls_hydrogen_treatment riding
_refine_ls_matrix_type full
_refine_ls_number_parameters 266
_refine_ls_number_reflns 3919
_refine_ls_number_restraints 0
_refine_ls_restrained_S_all 1.189
_refine_ls_R_factor_all 0.0808
_refine_ls_R_factor_gt 0.0724
_refine_ls_shift/su_max 0.000
_refine_ls_shift/su_mean 0.000
_refine_ls_structure_factor_coef Fsqd
_refine_ls_weighting_details 'calc w=1/[\s^2^(Fo^2^)+(0.0606P)^2^+39.2968P] where P=(Fo^2^+2Fc^2^)/3'
_refine_ls_weighting_scheme calc
_refine_ls_wR_factor_gt 0.2291
_refine_ls_wR_factor_ref 0.2317
_reflns_number_gt 3257
_reflns_number_total 3919
_reflns_threshold_expression >2sigma(I)
_cod_data_source_file c3dt52406j.txt
_cod_data_source_block 4
_cod_depositor_comments
;
The following automatic conversions were performed:

'_symmetry_cell_setting' value 'Monoclinic' changed to 'monoclinic'
according to
/usr/data/users/saulius/crontab/automatic-downloads/current/RSC/lib/dictionaries/cif_core.dic
dictionary named 'cif_core.dic' version 2.4.2 from 2011-04-26.

Automatic conversion script
Id: cif_fix_values 2281 2013-09-26 08:29:07Z andrius 
;
_cod_original_sg_symbol_H-M P2(1)/n
_cod_database_code 7029327

loop_
_symmetry_equiv_pos_as_xyz
'x, y, z'
'-x+1/2, y+1/2, -z+1/2'
'-x, -y, -z'
'x-1/2, -y-1/2, z-1/2'

loop_
_atom_site_label
_atom_site_type_symbol
_atom_site_fract_x
_atom_site_fract_y
_atom_site_fract_z
_atom_site_U_iso_or_equiv
_atom_site_adp_type
_atom_site_occupancy
_atom_site_symmetry_multiplicity
_atom_site_calc_flag
_atom_site_refinement_flags
Sn1 Sn 0.61531(9) 0.89532(5) 0.60944(5) 0.0405(3) Uani 1 1 d .
N1 N 0.7039(11) 0.7685(6) 0.5432(6) 0.042(2) Uani 1 1 d .
N2 N 0.4321(10) 0.7836(6) 0.6194(6) 0.039(2) Uani 1 1 d .
C2 C 0.8422(14) 1.0256(7) 0.6634(7) 0.041(3) Uani 1 1 d .
C3 C 0.6856(14) 1.0545(7) 0.7014(7) 0.043(3) Uani 1 1 d .
C11 C 0.8706(19) 1.0780(9) 0.5845(9) 0.066(4) Uani 1 1 d .
H11A H 0.9777 1.0972 0.5838 0.079 Uiso 1 1 calc R
H11B H 0.8498 1.0453 0.5339 0.079 Uiso 1 1 calc R
C12 C 0.759(3) 1.1516(12) 0.5887(12) 0.100(6) Uani 1 1 d .
H12A H 0.7210 1.1663 0.5327 0.119 Uiso 1 1 calc R
H12B H 0.8119 1.1999 0.6131 0.119 Uiso 1 1 calc R
C13 C 0.6243(18) 1.1242(8) 0.6445(9) 0.062(4) Uani 1 1 d .
H13A H 0.5885 1.1709 0.6780 0.075 Uiso 1 1 calc R
H13B H 0.5376 1.1042 0.6097 0.075 Uiso 1 1 calc R
C21 C 0.8456(15) 0.7634(9) 0.5078(8) 0.057(3) Uani 1 1 d .
H21A H 0.9164 0.8065 0.5178 0.068 Uiso 1 1 calc R
C22 C 0.8897(15) 0.6990(9) 0.4584(8) 0.057(3) Uani 1 1 d .
H22A H 0.9890 0.6969 0.4360 0.069 Uiso 1 1 calc R
C23 C 0.7839(15) 0.6372(9) 0.4426(8) 0.054(3) Uani 1 1 d .
H23A H 0.8101 0.5929 0.4076 0.065 Uiso 1 1 calc R
C24 C 0.6405(13) 0.6393(7) 0.4774(7) 0.041(2) Uani 1 1 d .
H24A H 0.5687 0.5969 0.4665 0.049 Uiso 1 1 calc R
C25 C 0.6026(12) 0.7063(7) 0.5300(6) 0.035(2) Uani 1 1 d .
C26 C 0.4535(11) 0.7130(7) 0.5738(6) 0.035(2) Uani 1 1 d .
C27 C 0.3403(12) 0.6509(7) 0.5709(7) 0.043(3) Uani 1 1 d .
H27A H 0.3561 0.6026 0.5395 0.052 Uiso 1 1 calc R
C28 C 0.2048(14) 0.6613(8) 0.6146(9) 0.055(3) Uani 1 1 d .
H28A H 0.1287 0.6199 0.6136 0.066 Uiso 1 1 calc R
C29 C 0.1833(14) 0.7345(9) 0.6601(9) 0.062(4) Uani 1 1 d .
H29A H 0.0927 0.7431 0.6902 0.075 Uiso 1 1 calc R
C30 C 0.2995(13) 0.7940(9) 0.6596(8) 0.055(3) Uani 1 1 d .
H30A H 0.2841 0.8437 0.6887 0.066 Uiso 1 1 calc R
B4 B 0.5655(15) 0.9902(9) 0.7505(9) 0.048(3) Uani 1 1 d .
H4 H 0.4532 0.9892 0.7158 0.058 Uiso 1 1 calc R
B5 B 0.6206(16) 0.8842(9) 0.7698(7) 0.042(3) Uani 1 1 d .
H5 H 0.5260 0.8394 0.7810 0.051 Uiso 1 1 calc R
B6 B 0.7995(16) 0.8498(7) 0.7228(8) 0.042(3) Uani 1 1 d .
H6 H 0.8148 0.7839 0.7051 0.050 Uiso 1 1 calc R
B7 B 0.9024(15) 0.9267(8) 0.6648(8) 0.040(3) Uani 1 1 d .
H7 H 0.9670 0.9088 0.6083 0.047 Uiso 1 1 calc R
B8 B 0.8547(15) 1.0821(8) 0.7553(8) 0.042(3) Uani 1 1 d .
H8 H 0.9031 1.1451 0.7650 0.050 Uiso 1 1 calc R
B9 B 0.6876(15) 1.0597(8) 0.8086(9) 0.043(3) Uani 1 1 d .
H9 H 0.6438 1.1112 0.8476 0.052 Uiso 1 1 calc R
B10 B 0.6546(15) 0.9610(9) 0.8464(8) 0.044(3) Uani 1 1 d .
H10 H 0.5935 0.9598 0.9067 0.052 Uiso 1 1 calc R
B11 B 0.7932(18) 0.8825(8) 0.8283(9) 0.048(3) Uani 1 1 d .
H11 H 0.8115 0.8378 0.8803 0.058 Uiso 1 1 calc R
B12 B 0.9565(17) 0.9043(9) 0.7705(9) 0.047(3) Uani 1 1 d .
H12 H 1.0644 0.8712 0.7889 0.056 Uiso 1 1 calc R
B13 B 0.9867(16) 1.0039(9) 0.7346(9) 0.045(3) Uani 1 1 d .
H13 H 1.1090 1.0243 0.7326 0.054 Uiso 1 1 calc R
B14 B 0.8696(15) 0.9941(8) 0.8343(8) 0.040(3) Uani 1 1 d .
H14 H 0.948(12) 1.008(7) 0.891(7) 0.04(3) Uiso 1 1 d .

loop_
_atom_site_aniso_label
_atom_site_aniso_U_11
_atom_site_aniso_U_22
_atom_site_aniso_U_33
_atom_site_aniso_U_23
_atom_site_aniso_U_13
_atom_site_aniso_U_12
Sn1 0.0577(5) 0.0330(4) 0.0308(4) -0.0022(3) -0.0016(3) -0.0025(3)
N1 0.046(5) 0.042(5) 0.040(5) -0.013(4) 0.009(4) -0.008(4)
N2 0.041(5) 0.034(5) 0.042(5) -0.007(4) 0.002(4) 0.000(4)
C2 0.059(7) 0.032(6) 0.033(6) 0.002(5) 0.002(5) -0.009(5)
C3 0.057(7) 0.027(5) 0.043(6) -0.005(5) -0.008(5) 0.005(5)
C11 0.094(11) 0.054(8) 0.050(8) 0.018(7) 0.005(7) -0.012(8)
C12 0.152(18) 0.066(11) 0.081(12) 0.021(10) 0.002(12) 0.018(12)
C13 0.098(11) 0.036(7) 0.052(8) -0.001(6) -0.021(7) 0.016(7)
C21 0.054(7) 0.061(8) 0.055(8) -0.015(6) 0.021(6) -0.019(6)
C22 0.054(7) 0.070(9) 0.048(7) -0.022(6) 0.018(6) -0.012(6)
C23 0.059(8) 0.058(8) 0.047(7) -0.020(6) 0.006(6) 0.007(6)
C24 0.047(6) 0.038(6) 0.038(6) -0.006(5) -0.001(5) 0.000(5)
C25 0.039(5) 0.039(6) 0.026(5) -0.002(4) -0.002(4) -0.001(4)
C26 0.035(5) 0.035(5) 0.035(5) -0.001(4) -0.006(4) 0.004(4)
C27 0.043(6) 0.040(6) 0.046(6) 0.000(5) -0.001(5) -0.005(5)
C28 0.041(6) 0.054(8) 0.070(9) -0.001(6) 0.006(6) -0.008(5)
C29 0.039(7) 0.069(9) 0.079(10) -0.010(8) 0.015(6) 0.000(6)
C30 0.041(6) 0.060(8) 0.065(8) -0.017(7) 0.007(6) 0.005(6)
B4 0.038(7) 0.055(8) 0.051(8) -0.017(7) -0.003(6) 0.002(6)
B5 0.060(8) 0.050(8) 0.017(5) 0.004(5) 0.006(5) -0.017(6)
B6 0.069(9) 0.022(6) 0.035(6) -0.005(5) 0.000(6) 0.000(5)
B7 0.053(7) 0.035(6) 0.031(6) -0.004(5) 0.005(5) 0.004(5)
B8 0.051(7) 0.030(6) 0.044(7) 0.003(5) -0.001(6) -0.003(5)
B9 0.048(7) 0.032(6) 0.049(8) -0.016(6) -0.003(6) 0.002(5)
B10 0.048(7) 0.048(8) 0.035(7) -0.011(6) 0.008(5) -0.014(6)
B11 0.071(9) 0.038(7) 0.036(7) 0.001(6) -0.006(6) -0.010(6)
B12 0.052(8) 0.041(7) 0.048(8) -0.008(6) -0.005(6) 0.009(6)
B13 0.043(7) 0.046(8) 0.046(7) -0.001(6) 0.005(6) -0.005(6)
B14 0.043(7) 0.031(6) 0.045(7) -0.007(5) -0.003(5) 0.001(5)

loop_
_atom_type_symbol
_atom_type_description
_atom_type_scat_dispersion_real
_atom_type_scat_dispersion_imag
_atom_type_scat_source
C C 0.0033 0.0016 'International Tables Vol C Tables 4.2.6.8 and 6.1.1.4'
H H 0.0000 0.0000 'International Tables Vol C Tables 4.2.6.8 and 6.1.1.4'
B B 0.0013 0.0007 'International Tables Vol C Tables 4.2.6.8 and 6.1.1.4'
N N 0.0061 0.0033 'International Tables Vol C Tables 4.2.6.8 and 6.1.1.4'
Sn Sn -0.6537 1.4246 'International Tables Vol C Tables 4.2.6.8 and 6.1.1.4'

loop_
_geom_angle_atom_site_label_1
_geom_angle_atom_site_label_2
_geom_angle_atom_site_label_3
_geom_angle
N2 Sn1 N1 67.3(3)
N2 Sn1 B6 98.2(4)
N1 Sn1 B6 82.3(4)
N2 Sn1 B5 83.1(4)
N1 Sn1 B5 112.1(4)
B6 Sn1 B5 42.1(4)
N2 Sn1 B7 136.9(4)
N1 Sn1 B7 90.2(3)
B6 Sn1 B7 40.5(4)
B5 Sn1 B7 71.6(4)
C25 N1 C21 118.5(10)
C25 N1 Sn1 119.0(7)
C21 N1 Sn1 121.7(8)
C30 N2 C26 119.2(10)
C30 N2 Sn1 120.7(8)
C26 N2 Sn1 119.4(7)
C11 C2 C3 107.9(10)
C11 C2 B7 118.5(10)
C3 C2 B7 123.3(9)
C11 C2 B13 122.0(11)
C3 C2 B13 115.4(9)
B7 C2 B13 64.8(8)
C11 C2 B8 113.4(10)
C3 C2 B8 63.5(7)
B7 C2 B8 118.4(9)
B13 C2 B8 60.6(7)
C13 C3 C2 106.2(10)
C13 C3 B4 121.5(11)
C2 C3 B4 123.1(9)
C13 C3 B9 123.6(10)
C2 C3 B9 114.2(9)
B4 C3 B9 63.6(8)
C13 C3 B8 112.6(10)
C2 C3 B8 62.8(7)
B4 C3 B8 116.7(9)
B9 C3 B8 60.1(7)
C12 C11 C2 106.1(12)
C11 C12 C13 106.7(13)
C3 C13 C12 107.1(12)
N1 C21 C22 123.4(12)
C21 C22 C23 117.8(11)
C24 C23 C22 120.9(11)
C23 C24 C25 119.0(11)
N1 C25 C24 120.4(10)
N1 C25 C26 116.1(9)
C24 C25 C26 123.5(10)
N2 C26 C27 120.7(10)
N2 C26 C25 116.2(9)
C27 C26 C25 123.0(10)
C28 C27 C26 119.6(11)
C27 C28 C29 119.1(11)
C30 C29 C28 118.3(11)
N2 C30 C29 123.0(12)
C3 B4 B10 107.9(9)
C3 B4 B9 59.3(8)
B10 B4 B9 58.2(7)
C3 B4 B5 120.3(9)
B10 B4 B5 59.3(8)
B9 B4 B5 110.8(10)
B11 B5 B10 60.6(8)
B11 B5 B4 109.1(9)
B10 B5 B4 59.4(8)
B11 B5 B6 59.4(8)
B10 B5 B6 111.7(9)
B4 B5 B6 116.3(9)
B11 B5 Sn1 122.2(8)
B10 B5 Sn1 130.1(8)
B4 B5 Sn1 76.3(6)
B6 B5 Sn1 66.9(5)
B11 B6 B12 58.7(8)
B11 B6 B7 108.2(9)
B12 B6 B7 59.9(8)
B11 B6 B5 58.2(7)
B12 B6 B5 108.7(9)
B7 B6 B5 116.0(9)
B11 B6 Sn1 124.9(8)
B12 B6 Sn1 129.6(8)
B7 B6 Sn1 74.8(6)
B5 B6 Sn1 71.0(6)
C2 B7 B12 106.3(9)
C2 B7 B6 120.4(9)
B12 B7 B6 59.6(7)
C2 B7 B13 58.5(7)
B12 B7 B13 57.4(7)
B6 B7 B13 110.7(9)
C2 B7 Sn1 83.6(6)
B12 B7 Sn1 120.1(8)
B6 B7 Sn1 64.7(6)
B13 B7 Sn1 133.9(8)
C2 B8 B9 105.7(9)
C2 B8 B13 59.1(7)
B9 B8 B13 120.1(10)
C2 B8 C3 53.7(7)
B9 B8 C3 59.2(7)
B13 B8 C3 105.7(9)
C2 B8 B14 100.0(8)
B9 B8 B14 64.1(7)
B13 B8 B14 63.2(7)
C3 B8 B14 100.5(8)
C3 B9 B10 107.8(9)
C3 B9 B8 60.6(8)
B10 B9 B8 120.6(10)
C3 B9 B4 57.1(7)
B10 B9 B4 60.3(8)
B8 B9 B4 111.4(10)
C3 B9 B14 100.2(8)
B10 B9 B14 64.0(8)
B8 B9 B14 62.2(7)
B4 B9 B14 103.7(8)
B9 B10 B5 115.5(9)
B9 B10 B4 61.6(8)
B5 B10 B4 61.3(8)
B9 B10 B11 118.9(10)
B5 B10 B11 59.2(8)
B4 B10 B11 109.5(9)
B9 B10 B14 63.1(7)
B5 B10 B14 105.6(9)
B4 B10 B14 104.0(9)
B11 B10 B14 61.9(7)
B12 B11 B5 114.0(10)
B12 B11 B6 60.8(8)
B5 B11 B6 62.4(8)
B12 B11 B10 120.2(10)
B5 B11 B10 60.1(8)
B6 B11 B10 113.7(10)
B12 B11 B14 63.6(8)
B5 B11 B14 107.6(9)
B6 B11 B14 108.0(9)
B10 B11 B14 63.6(7)
B13 B12 B11 119.6(10)
B13 B12 B6 115.8(10)
B11 B12 B6 60.4(8)
B13 B12 B7 62.3(8)
B11 B12 B7 110.1(10)
B6 B12 B7 60.6(7)
B13 B12 B14 62.7(7)
B11 B12 B14 62.7(8)
B6 B12 B14 107.1(9)
B7 B12 B14 104.5(9)
C2 B13 B12 107.3(9)
C2 B13 B8 60.3(7)
B12 B13 B8 120.5(10)
C2 B13 B7 56.7(7)
B12 B13 B7 60.3(8)
B8 B13 B7 110.9(9)
C2 B13 B14 100.3(8)
B12 B13 B14 63.9(7)
B8 B13 B14 62.6(7)
B7 B13 B14 104.0(9)
B8 B14 B13 54.2(7)
B8 B14 B11 130.4(9)
B13 B14 B11 103.0(8)
B8 B14 B12 103.3(9)
B13 B14 B12 53.4(7)
B11 B14 B12 53.7(7)
B8 B14 B9 53.7(7)
B13 B14 B9 102.8(9)
B11 B14 B9 103.0(8)
B12 B14 B9 128.5(9)
B8 B14 B10 102.6(8)
B13 B14 B10 129.0(9)
B11 B14 B10 54.5(7)
B12 B14 B10 103.3(8)
B9 B14 B10 52.8(7)

loop_
_geom_bond_atom_site_label_1
_geom_bond_atom_site_label_2
_geom_bond_distance
Sn1 N2 2.387(9)
Sn1 N1 2.413(9)
Sn1 B6 2.478(13)
Sn1 B5 2.547(11)
Sn1 B7 2.646(13)
N1 C25 1.335(13)
N1 C21 1.353(14)
N2 C30 1.326(14)
N2 C26 1.355(13)
C2 C11 1.530(16)
C2 C3 1.556(16)
C2 B7 1.663(16)
C2 B13 1.696(18)
C2 B8 1.716(17)
C3 C13 1.521(16)
C3 B4 1.661(19)
C3 B9 1.702(17)
C3 B8 1.726(17)
C11 C12 1.52(2)
C12 C13 1.54(2)
C21 C22 1.353(17)
C22 C23 1.361(18)
C23 C24 1.359(16)
C24 C25 1.399(15)
C25 C26 1.472(14)
C26 C27 1.390(15)
C27 C28 1.376(16)
C28 C29 1.390(19)
C29 C30 1.379(18)
B4 B10 1.75(2)
B4 B9 1.773(18)
B4 B5 1.78(2)
B5 B11 1.73(2)
B5 B10 1.748(17)
B5 B6 1.806(19)
B6 B11 1.755(18)
B6 B12 1.762(19)
B6 B7 1.780(18)
B7 B12 1.767(19)
B7 B13 1.800(18)
B8 B9 1.718(19)
B8 B13 1.723(19)
B8 B14 1.886(18)
B9 B10 1.713(19)
B9 B14 1.918(18)
B10 B11 1.76(2)
B10 B14 1.932(18)
B11 B12 1.73(2)
B11 B14 1.902(18)
B12 B13 1.71(2)
B12 B14 1.916(18)
B13 B14 1.896(19)

loop_
_platon_squeeze_void_nr
_platon_squeeze_void_average_x
_platon_squeeze_void_average_y
_platon_squeeze_void_average_z
_platon_squeeze_void_volume
_platon_squeeze_void_count_electrons
1 0.245 0.109 0.640 33.1 2.2
2 0.254 0.609 0.860 33.1 1.7
3 0.745 0.391 0.140 33.1 1.6
4 0.754 0.891 0.360 33.0 1.3
